data_1535398
loop_
_publ_author_name
'Mishra, R.'
'Hoffmann, R.D.'
'Poettgen, R.'

_publ_section_title
;
 Two- and three-dimensional (Ir Si) networks in the silicides Sm3 Ir2 Si2,
 Ho Ir Si and Yb Ir Si
;
_journal_name_full 'Zeitschrift fuer Anorganische und Allgemeine Chemie'
_journal_page_first 1787
_journal_page_last 1792
_journal_volume 627
_journal_year 2001
_chemical_formula_sum 'Ho Ir Si'
_space_group_IT_number 62
_symmetry_space_group_name_Hall '-P 2ac 2n'
_symmetry_space_group_name_H-M 'P n m a'
_cell_angle_alpha 90
_cell_angle_beta 90
_cell_angle_gamma 90
_cell_formula_units_Z 4
_cell_length_a 6.771
_cell_length_b 4.1737
_cell_length_c 7.451
_cell_volume 210.566
_citation_journal_id_ASTM ZAACAB
_cod_data_source_file Mishra_ZAACAB_2001_124.cif
_cod_data_source_block Ho1Ir1Si1
_cod_original_cell_volume 210.5662
_cod_original_formula_sum 'Ho1 Ir1 Si1'
_cod_database_code 1535398

loop_
_symmetry_equiv_pos_as_xyz
x,y,z
-x+1/2,-y,z+1/2
x+1/2,-y+1/2,-z+1/2
-x,y+1/2,-z
-x,-y,-z
x-1/2,y,-z-1/2
-x-1/2,y-1/2,z-1/2
x,-y-1/2,z

loop_
_atom_site_label
_atom_site_type_symbol
_atom_site_fract_x
_atom_site_fract_y
_atom_site_fract_z
_atom_site_occupancy
_atom_site_U_iso_or_equiv
Si1 Si 0.7038 0.25 0.3897 1 0.0
Ir1 Ir 0.343 0.25 0.43484 1 0.0
Ho1 Ho -0.0063 0.25 0.6863 1 0.0
